data_7241522
loop_
_publ_author_name
'Bodart, Laurie'
'Prinzo, Maria'
'Derlet, Am\'elie'
'Tumanov, Nikolay'
'Wouters, Johan'

_publ_section_title
;
 Taking advantage of solvate formation to modulate drug--drug ratio in
 clofaziminium diclofenac salts
;
_journal_issue 1
_journal_name_full CrystEngComm
_journal_page_first 185
_journal_page_last 201
_journal_paper_doi 10.1039/D0CE01400A
_journal_volume 23
_journal_year 2021
_chemical_formula_moiety
;
2(C27 H23 Cl2 N4), 2(C14 H10 Cl2 N O2), 5(C9 H10 O)
;
_chemical_formula_sum 'C127 H116 Cl8 N10 O9'
_chemical_formula_weight 2209.89
_chemical_name_systematic
; 
pentakis(1-phenylpropan-1-one) bis(N-[(2E)-10-(4-chlorophenyl)
-3-[(4-chlorophenyl)amino]-2,10-dihydrophenazin-2-ylidene]
propan-2-aminium) bis(2-{2-[(2,6-dichlorophenyl)amino]phenyl}
acetate)
;
_space_group_crystal_system triclinic
_space_group_IT_number 2
_space_group_name_Hall '-P 1'
_space_group_name_H-M_alt 'P -1'
_atom_sites_solution_hydrogens mixed
_atom_sites_solution_primary dual
_atom_sites_solution_secondary dual
_audit_creation_method SHELXL-2016/6
_audit_update_record
;
2020-09-17 deposited with the CCDC.	2020-11-20 downloaded from the CCDC.
;
_cell_angle_alpha 73.629(3)
_cell_angle_beta 76.913(3)
_cell_angle_gamma 73.271(3)
_cell_formula_units_Z 1
_cell_length_a 10.5086(4)
_cell_length_b 13.4783(5)
_cell_length_c 21.4224(8)
_cell_measurement_reflns_used 10217
_cell_measurement_temperature 100(2)
_cell_measurement_theta_max 66.9450
_cell_measurement_theta_min 3.4860
_cell_volume 2752.92(19)
_computing_cell_refinement 'CrysAlisPro 1.171.40.53 (Rigaku OD, 2019)'
_computing_data_collection 'CrysAlisPro 1.171.40.53 (Rigaku OD, 2019)'
_computing_data_reduction 'CrysAlisPro 1.171.40.53 (Rigaku OD, 2019)'
_computing_structure_refinement 'SHELXL-2016/6 (Sheldrick, 2016)'
_computing_structure_solution 'SHELXT 2014/5 (Sheldrick, 2014)'
_diffrn_ambient_temperature 100(2)
_diffrn_detector_area_resol_mean 10.3712
_diffrn_measured_fraction_theta_full 0.988
_diffrn_measured_fraction_theta_max 0.988
_diffrn_measurement_device 'four-circle diffractometer'
_diffrn_measurement_device_type 'Xcalibur, Ruby, Gemini ultra'
_diffrn_measurement_method '\w scans'
_diffrn_radiation_type CuK\a
_diffrn_radiation_wavelength 1.54184
_diffrn_reflns_av_R_equivalents 0.0381
_diffrn_reflns_av_unetI/netI 0.0404
_diffrn_reflns_Laue_measured_fraction_full 0.988
_diffrn_reflns_Laue_measured_fraction_max 0.988
_diffrn_reflns_limit_h_max 12
_diffrn_reflns_limit_h_min -12
_diffrn_reflns_limit_k_max 16
_diffrn_reflns_limit_k_min -15
_diffrn_reflns_limit_l_max 25
_diffrn_reflns_limit_l_min -23
_diffrn_reflns_number 28107
_diffrn_reflns_point_group_measured_fraction_full 0.988
_diffrn_reflns_point_group_measured_fraction_max 0.988
_diffrn_reflns_theta_full 67.151
_diffrn_reflns_theta_max 67.151
_diffrn_reflns_theta_min 2.177
_diffrn_source 'fine-focus sealed X-ray tube'
_diffrn_source_type 'Enhance Ultra (Cu) X-ray Source'
_exptl_absorpt_coefficient_mu 2.393
_exptl_absorpt_correction_T_max 0.875
_exptl_absorpt_correction_T_min 0.711
_exptl_absorpt_correction_type analytical
_exptl_absorpt_process_details
;
CrysAlisPro 1.171.40.53 (Rigaku Oxford Diffraction, 2019)
Analytical numeric absorption correction using a multifaceted crystal
			model based on expressions derived by R.C. Clark & J.S. Reid.
(Clark, R. C. & Reid, J. S. (1995). Acta Cryst. A51, 887-897)
Empirical absorption correction using spherical harmonics,
 implemented in SCALE3 ABSPACK scaling algorithm.
;
_exptl_crystal_colour 'Metallic Dark Red'
_exptl_crystal_density_diffrn 1.333
_exptl_crystal_description Prism
_exptl_crystal_F_000 1156
_exptl_crystal_size_max 0.250
_exptl_crystal_size_mid 0.110
_exptl_crystal_size_min 0.060
_refine_diff_density_max 0.255
_refine_diff_density_min -0.241
_refine_diff_density_rms 0.041
_refine_ls_extinction_method none
_refine_ls_goodness_of_fit_ref 1.028
_refine_ls_hydrogen_treatment mixed
_refine_ls_matrix_type full
_refine_ls_number_parameters 753
_refine_ls_number_reflns 9723
_refine_ls_number_restraints 0
_refine_ls_restrained_S_all 1.028
_refine_ls_R_factor_all 0.0474
_refine_ls_R_factor_gt 0.0351
_refine_ls_shift/su_max 0.001
_refine_ls_shift/su_mean 0.000
_refine_ls_structure_factor_coef Fsqd
_refine_ls_weighting_details 'w=1/[\s^2^(Fo^2^)+(0.0407P)^2^+0.3975P] where P=(Fo^2^+2Fc^2^)/3'
_refine_ls_weighting_scheme calc
_refine_ls_wR_factor_gt 0.0831
_refine_ls_wR_factor_ref 0.0903
_reflns_Friedel_coverage 0.000
_reflns_number_gt 7857
_reflns_number_total 9723
_reflns_threshold_expression 'I > 2\s(I)'
_cod_data_source_file d0ce01400a2.cif
_cod_data_source_block lb0673_CFZ-DCF_in_PPP_LT
_cod_depositor_comments 'Adding full bibliography for 7241513--7241524.cif.'
_cod_database_code 7241522
_shelx_shelxl_version_number 2016/6
_shelx_space_group_comment
;
The symmetry employed for this shelxl refinement is uniquely defined
by the following loop, which should always be used as a source of
symmetry information in preference to the above space-group names.
They are only intended as comments.
;
_shelx_estimated_absorpt_t_min 0.586
_shelx_estimated_absorpt_t_max 0.870
_oxdiff_exptl_absorpt_empirical_full_min 0.850
_oxdiff_exptl_absorpt_empirical_full_max 1.197
_oxdiff_exptl_absorpt_empirical_details
;
Empirical correction (ABSPACK) includes:
- Absorption correction using spherical harmonics
- Frame scaling
;

loop_
_space_group_symop_operation_xyz
'x, y, z'
'-x, -y, -z'

loop_
_atom_site_label
_atom_site_type_symbol
_atom_site_fract_x
_atom_site_fract_y
_atom_site_fract_z
_atom_site_U_iso_or_equiv
_atom_site_adp_type
_atom_site_occupancy
_atom_site_site_symmetry_order
_atom_site_calc_flag
_atom_site_refinement_flags_posn
_atom_site_refinement_flags_adp
_atom_site_refinement_flags_occupancy
_atom_site_disorder_assembly
_atom_site_disorder_group
Cl3 Cl 0.07131(5) 0.63920(4) 0.23947(2) 0.03876(12) Uani 1 1 d . . . . .
Cl4 Cl 0.16182(4) 0.70737(4) -0.02742(2) 0.03819(12) Uani 1 1 d . . . . .
N5 N 0.21032(14) 0.58420(12) 0.11210(8) 0.0297(3) Uani 1 1 d . . . . .
H5 H 0.247(2) 0.5652(17) 0.1495(11) 0.036 Uiso 1 1 d . U . . .
C28 C 0.47910(17) 0.43118(14) 0.16830(9) 0.0285(4) Uani 1 1 d . . . . .
O1 O 0.58929(12) 0.37895(10) 0.18804(6) 0.0311(3) Uani 1 1 d . . . . .
O2 O 0.37368(13) 0.46356(12) 0.20479(6) 0.0414(3) Uani 1 1 d . . . . .
C29 C 0.47830(17) 0.45635(16) 0.09379(9) 0.0328(4) Uani 1 1 d . . . . .
H29A H 0.475859 0.532862 0.075284 0.039 Uiso 1 1 calc R U . . .
H29B H 0.563445 0.415043 0.073078 0.039 Uiso 1 1 calc R U . . .
C30 C 0.36241(17) 0.43201(14) 0.07541(8) 0.0298(4) Uani 1 1 d . . . . .
C31 C 0.3820(2) 0.34473(16) 0.04889(9) 0.0366(4) Uani 1 1 d . . . . .
H31 H 0.469659 0.299474 0.043471 0.044 Uiso 1 1 calc R U . . .
C32 C 0.2781(2) 0.32140(16) 0.03009(9) 0.0403(5) Uani 1 1 d . . . . .
H32 H 0.294560 0.260881 0.012392 0.048 Uiso 1 1 calc R U . . .
C33 C 0.1502(2) 0.38730(16) 0.03737(9) 0.0374(4) Uani 1 1 d . . . . .
H33 H 0.078067 0.372283 0.024638 0.045 Uiso 1 1 calc R U . . .
C34 C 0.12774(18) 0.47499(15) 0.06325(9) 0.0316(4) Uani 1 1 d . . . . .
H34 H 0.039883 0.520227 0.067844 0.038 Uiso 1 1 calc R U . . .
C35 C 0.23126(17) 0.49820(14) 0.08265(8) 0.0278(4) Uani 1 1 d . . . . .
C36 C 0.10341(16) 0.67367(14) 0.10623(9) 0.0289(4) Uani 1 1 d . . . . .
C37 C 0.03102(17) 0.71145(15) 0.16234(9) 0.0320(4) Uani 1 1 d . . . . .
C38 C -0.06812(18) 0.80513(15) 0.15909(11) 0.0382(4) Uani 1 1 d . . . . .
H38 H -0.112862 0.828637 0.198019 0.046 Uiso 1 1 calc R U . . .
C39 C -0.1010(2) 0.86396(16) 0.09838(12) 0.0438(5) Uani 1 1 d . . . . .
H39 H -0.170583 0.927553 0.095561 0.053 Uiso 1 1 calc R U . . .
C40 C -0.0333(2) 0.83090(16) 0.04147(11) 0.0415(5) Uani 1 1 d . . . . .
H40 H -0.056464 0.871562 -0.000209 0.050 Uiso 1 1 calc R U . . .
C41 C 0.06864(17) 0.73790(14) 0.04571(9) 0.0327(4) Uani 1 1 d . . . . .
Cl1 Cl 0.95504(5) 0.89993(4) 0.32496(2) 0.04082(12) Uani 1 1 d . . . . .
Cl2 Cl 0.37017(5) -0.08561(3) 0.41471(2) 0.03842(12) Uani 1 1 d . . . . .
N1 N 0.72767(12) 0.52804(11) 0.46600(7) 0.0230(3) Uani 1 1 d . . . . .
N2 N 0.61704(13) 0.35306(11) 0.52935(7) 0.0246(3) Uani 1 1 d . . . . .
N3 N 0.57909(13) 0.30441(11) 0.32240(8) 0.0259(3) Uani 1 1 d . . . . .
H3 H 0.572(2) 0.3330(16) 0.2809(11) 0.031 Uiso 1 1 d . U . . .
N4 N 0.69212(13) 0.47544(12) 0.25889(7) 0.0259(3) Uani 1 1 d . . . . .
H4 H 0.666(2) 0.4414(17) 0.2380(10) 0.031 Uiso 1 1 d . U . . .
C1 C 0.73815(15) 0.55374(13) 0.57326(8) 0.0253(3) Uani 1 1 d . . . . .
H1 H 0.775193 0.613830 0.553066 0.030 Uiso 1 1 calc R U . . .
C2 C 0.71366(16) 0.52059(14) 0.64099(8) 0.0276(4) Uani 1 1 d . . . . .
H2 H 0.733243 0.558762 0.667328 0.033 Uiso 1 1 calc R U . . .
C3 C 0.65999(16) 0.43093(14) 0.67172(8) 0.0277(4) Uani 1 1 d . . . . .
H3A H 0.644098 0.408767 0.718417 0.033 Uiso 1 1 calc R U . . .
C4 C 0.63087(16) 0.37592(14) 0.63412(8) 0.0267(4) Uani 1 1 d . . . . .
H4A H 0.595651 0.315092 0.655024 0.032 Uiso 1 1 calc R U . . .
C5 C 0.65247(15) 0.40835(13) 0.56455(8) 0.0234(3) Uani 1 1 d . . . . .
C6 C 0.63734(15) 0.38388(13) 0.46409(8) 0.0235(3) Uani 1 1 d . . . . .
C7 C 0.59995(15) 0.32873(13) 0.42684(8) 0.0242(3) Uani 1 1 d . . . . .
H7 H 0.561191 0.270310 0.449672 0.029 Uiso 1 1 calc R U . . .
C8 C 0.61673(15) 0.35520(13) 0.35925(8) 0.0242(3) Uani 1 1 d . . . . .
C9 C 0.67747(15) 0.44640(13) 0.32433(8) 0.0238(3) Uani 1 1 d . . . . .
C10 C 0.71725(15) 0.50046(13) 0.36100(8) 0.0242(3) Uani 1 1 d . . . . .
H10 H 0.759681 0.556951 0.338444 0.029 Uiso 1 1 calc R U . . .
C11 C 0.69633(15) 0.47367(12) 0.42893(8) 0.0227(3) Uani 1 1 d . . . . .
C12 C 0.70788(14) 0.49794(13) 0.53449(8) 0.0231(3) Uani 1 1 d . . . . .
C13 C 0.78314(16) 0.61958(13) 0.43243(8) 0.0235(3) Uani 1 1 d . . . . .
C14 C 0.69736(16) 0.71538(13) 0.40790(8) 0.0270(4) Uani 1 1 d . . . . .
H14 H 0.603152 0.721675 0.414435 0.032 Uiso 1 1 calc R U . . .
C15 C 0.75061(17) 0.80186(14) 0.37373(9) 0.0296(4) Uani 1 1 d . . . . .
H15 H 0.693937 0.867744 0.355388 0.036 Uiso 1 1 calc R U . . .
C16 C 0.88792(17) 0.79061(13) 0.36678(8) 0.0284(4) Uani 1 1 d . . . . .
C17 C 0.97350(16) 0.69529(14) 0.39160(8) 0.0279(4) Uani 1 1 d . . . . .
H17 H 1.067373 0.689620 0.386240 0.033 Uiso 1 1 calc R U . . .
C18 C 0.92057(16) 0.60809(13) 0.42442(8) 0.0253(3) Uani 1 1 d . . . . .
H18 H 0.977775 0.541412 0.441157 0.030 Uiso 1 1 calc R U . . .
C19 C 0.52814(16) 0.21200(13) 0.34729(8) 0.0255(3) Uani 1 1 d . . . . .
C20 C 0.41860(16) 0.20717(13) 0.32217(8) 0.0272(4) Uani 1 1 d . . . . .
H20 H 0.377757 0.266664 0.291019 0.033 Uiso 1 1 calc R U . . .
C21 C 0.36929(17) 0.11617(14) 0.34242(9) 0.0303(4) Uani 1 1 d . . . . .
H21 H 0.295605 0.112563 0.325063 0.036 Uiso 1 1 calc R U . . .
C22 C 0.42948(17) 0.03050(14) 0.38848(9) 0.0303(4) Uani 1 1 d . . . . .
C23 C 0.53782(18) 0.03366(14) 0.41365(9) 0.0299(4) Uani 1 1 d . . . . .
H23 H 0.577805 -0.025764 0.445118 0.036 Uiso 1 1 calc R U . . .
C24 C 0.58756(17) 0.12406(13) 0.39265(8) 0.0283(4) Uani 1 1 d . . . . .
H24 H 0.662933 0.126195 0.409313 0.034 Uiso 1 1 calc R U . . .
C25 C 0.74492(17) 0.56776(14) 0.21823(8) 0.0285(4) Uani 1 1 d . . . . .
H25 H 0.830482 0.564716 0.232511 0.034 Uiso 1 1 calc R U . . .
C26 C 0.64537(18) 0.67259(14) 0.22585(9) 0.0346(4) Uani 1 1 d . . . . .
H26A H 0.630168 0.677829 0.271790 0.052 Uiso 1 1 calc R U . . .
H26B H 0.559955 0.675335 0.213482 0.052 Uiso 1 1 calc R U . . .
H26C H 0.681933 0.732077 0.197190 0.052 Uiso 1 1 calc R U . . .
C27 C 0.7757(2) 0.55866(16) 0.14685(9) 0.0369(4) Uani 1 1 d . . . . .
H27A H 0.692011 0.563847 0.131873 0.055 Uiso 1 1 calc R U . . .
H27B H 0.837993 0.489890 0.143448 0.055 Uiso 1 1 calc R U . . .
H27C H 0.816812 0.616396 0.119258 0.055 Uiso 1 1 calc R U . . .
C42 C 0.2555(2) -0.11997(17) 0.80492(11) 0.0462(5) Uani 1 1 d . . . . .
H42A H 0.181472 -0.064466 0.820226 0.069 Uiso 1 1 calc R U . . .
H42B H 0.235993 -0.189856 0.825546 0.069 Uiso 1 1 calc R U . . .
H42C H 0.265487 -0.107497 0.756927 0.069 Uiso 1 1 calc R U . . .
C43 C 0.3852(2) -0.11700(16) 0.82362(10) 0.0415(5) Uani 1 1 d . . . . .
H43A H 0.373271 -0.127609 0.872045 0.050 Uiso 1 1 calc R U . . .
H43B H 0.457858 -0.176828 0.811122 0.050 Uiso 1 1 calc R U . . .
C44 C 0.4276(2) -0.01455(16) 0.79139(9) 0.0390(5) Uani 1 1 d . . . . .
O3 O 0.35439(15) 0.06060(11) 0.75958(8) 0.0505(4) Uani 1 1 d . . . . .
C45 C 0.5609(2) -0.00389(16) 0.79953(9) 0.0392(5) Uani 1 1 d . . . . .
C46 C 0.6054(2) 0.08664(17) 0.76250(10) 0.0452(5) Uani 1 1 d . . . . .
H46 H 0.553028 0.138125 0.731855 0.054 Uiso 1 1 calc R U . . .
C47 C 0.7249(2) 0.10187(19) 0.77008(11) 0.0535(6) Uani 1 1 d . . . . .
H47 H 0.755123 0.163113 0.744215 0.064 Uiso 1 1 calc R U . . .
C48 C 0.8010(2) 0.0278(2) 0.81542(12) 0.0544(6) Uani 1 1 d . . . . .
H48 H 0.882125 0.039134 0.821433 0.065 Uiso 1 1 calc R U . . .
C49 C 0.7582(2) -0.06256(19) 0.85189(11) 0.0495(5) Uani 1 1 d . . . . .
H49 H 0.810836 -0.113752 0.882536 0.059 Uiso 1 1 calc R U . . .
C50 C 0.6391(2) -0.07880(17) 0.84397(10) 0.0438(5) Uani 1 1 d . . . . .
H50 H 0.610771 -0.141280 0.868945 0.053 Uiso 1 1 calc R U . . .
C51 C -0.0852(2) 0.89969(16) 0.50183(11) 0.0468(5) Uani 1 1 d . . . . .
H51A H -0.070497 0.957394 0.463266 0.070 Uiso 1 1 calc R U . . .
H51B H -0.124406 0.929296 0.540720 0.070 Uiso 1 1 calc R U . . .
H51C H -0.146777 0.863311 0.494279 0.070 Uiso 1 1 calc R U . . .
C52 C 0.0486(2) 0.82057(15) 0.51306(10) 0.0390(4) Uani 1 1 d . . . . .
H52A H 0.094153 0.797465 0.471932 0.047 Uiso 1 1 calc R U . . .
H52B H 0.107680 0.854952 0.525454 0.047 Uiso 1 1 calc R U . . .
C53 C 0.02448(16) 0.72554(14) 0.56709(10) 0.0324(4) Uani 1 1 d . . . . .
O4 O 0.01701(14) 0.64654(10) 0.55253(7) 0.0409(3) Uani 1 1 d . . . . .
C54 C 0.00362(16) 0.72991(14) 0.63812(9) 0.0306(4) Uani 1 1 d . . . . .
C55 C 0.0267(2) 0.81144(15) 0.65850(10) 0.0389(4) Uani 1 1 d . . . . .
H55 H 0.057799 0.868051 0.626693 0.047 Uiso 1 1 calc R U . . .
C56 C 0.0050(3) 0.81088(18) 0.72444(12) 0.0526(6) Uani 1 1 d . . . . .
H56 H 0.021503 0.866870 0.737875 0.063 Uiso 1 1 calc R U . . .
C57 C -0.0408(3) 0.72888(18) 0.77129(11) 0.0527(6) Uani 1 1 d . . . . .
H57 H -0.055982 0.728824 0.816733 0.063 Uiso 1 1 calc R U . . .
C58 C -0.0643(2) 0.64759(16) 0.75185(11) 0.0435(5) Uani 1 1 d . . . . .
H58 H -0.096096 0.591576 0.783893 0.052 Uiso 1 1 calc R U . . .
C59 C -0.04152(17) 0.64735(15) 0.68573(10) 0.0354(4) Uani 1 1 d . . . . .
H59 H -0.056732 0.590557 0.672613 0.042 Uiso 1 1 calc R U . . .
O5 O 0.3398(8) -0.0648(6) -0.0158(4) 0.0478(15) Uani 0.5 1 d . . P A -1
C60 C 0.3592(5) -0.2283(4) 0.0954(3) 0.0457(10) Uani 0.5 1 d . . P A -1
H60A H 0.266789 -0.187069 0.105616 0.069 Uiso 0.5 1 calc R U P A -1
H60B H 0.384055 -0.283435 0.134579 0.069 Uiso 0.5 1 calc R U P A -1
H60C H 0.365249 -0.261777 0.059442 0.069 Uiso 0.5 1 calc R U P A -1
C61 C 0.4568(19) -0.1528(9) 0.0743(8) 0.033(3) Uani 0.5 1 d . . P A -1
H61A H 0.450199 -0.119138 0.110802 0.040 Uiso 0.5 1 calc R U P A -1
H61B H 0.550290 -0.195263 0.065904 0.040 Uiso 0.5 1 calc R U P A -1
C62 C 0.4265(4) -0.0676(4) 0.0138(2) 0.0335(9) Uani 0.5 1 d . . P A -1
C63 C 0.5098(14) 0.0144(9) -0.0082(6) 0.0265(18) Uani 0.5 1 d . . P A -1
C64 C 0.6178(4) 0.0070(4) 0.0195(2) 0.0335(8) Uani 0.5 1 d . . P A -1
H64 H 0.645684 -0.052825 0.053770 0.040 Uiso 0.5 1 calc R U P A -1
C65 C 0.6874(11) 0.0876(9) -0.0026(5) 0.0404(19) Uani 0.5 1 d . . P A -1
H65 H 0.762310 0.082734 0.016866 0.048 Uiso 0.5 1 calc R U P A -1
C66 C 0.6482(4) 0.1737(3) -0.0524(2) 0.0365(9) Uani 0.5 1 d . . P A -1
H66 H 0.696859 0.227666 -0.067239 0.044 Uiso 0.5 1 calc R U P A -1
C67 C 0.5392(19) 0.1832(9) -0.0812(8) 0.032(2) Uani 0.5 1 d . . P A -1
H67 H 0.513078 0.242981 -0.115777 0.038 Uiso 0.5 1 calc R U P A -1
C68 C 0.4675(4) 0.1039(3) -0.05892(19) 0.0340(8) Uani 0.5 1 d . . P A -1
H68 H 0.391059 0.109985 -0.077628 0.041 Uiso 0.5 1 calc R U P A -1

loop_
_atom_site_aniso_label
_atom_site_aniso_U_11
_atom_site_aniso_U_22
_atom_site_aniso_U_33
_atom_site_aniso_U_23
_atom_site_aniso_U_13
_atom_site_aniso_U_12
Cl3 0.0390(2) 0.0455(3) 0.0324(2) -0.01339(19) -0.00205(18) -0.0095(2)
Cl4 0.0372(2) 0.0427(3) 0.0303(2) 0.00005(19) -0.00436(17) -0.01200(19)
N5 0.0273(7) 0.0324(8) 0.0284(8) -0.0071(6) -0.0070(6) -0.0034(6)
C28 0.0297(9) 0.0276(9) 0.0289(9) -0.0044(7) -0.0061(7) -0.0087(7)
O1 0.0310(6) 0.0313(6) 0.0314(6) -0.0049(5) -0.0103(5) -0.0064(5)
O2 0.0348(7) 0.0550(8) 0.0289(7) -0.0122(6) -0.0052(5) 0.0001(6)
C29 0.0263(8) 0.0404(10) 0.0252(9) -0.0024(8) -0.0023(7) -0.0046(7)
C30 0.0301(9) 0.0349(9) 0.0179(8) -0.0005(7) -0.0025(7) -0.0044(7)
C31 0.0398(10) 0.0372(10) 0.0252(9) -0.0063(8) -0.0044(8) 0.0013(8)
C32 0.0556(12) 0.0358(10) 0.0293(10) -0.0097(8) -0.0121(9) -0.0046(9)
C33 0.0457(11) 0.0399(11) 0.0296(10) -0.0034(8) -0.0122(8) -0.0146(9)
C34 0.0303(9) 0.0355(10) 0.0272(9) -0.0034(7) -0.0058(7) -0.0080(7)
C35 0.0304(9) 0.0294(9) 0.0204(8) -0.0022(7) -0.0030(7) -0.0067(7)
C36 0.0231(8) 0.0280(9) 0.0357(10) -0.0054(7) -0.0036(7) -0.0090(7)
C37 0.0263(8) 0.0343(10) 0.0370(10) -0.0082(8) -0.0027(7) -0.0117(7)
C38 0.0288(9) 0.0358(10) 0.0524(12) -0.0166(9) -0.0016(8) -0.0089(8)
C39 0.0319(10) 0.0326(10) 0.0655(14) -0.0134(10) -0.0081(9) -0.0032(8)
C40 0.0376(10) 0.0338(10) 0.0497(12) 0.0010(9) -0.0142(9) -0.0080(8)
C41 0.0295(9) 0.0317(9) 0.0368(10) -0.0031(8) -0.0057(7) -0.0116(7)
Cl1 0.0447(3) 0.0311(2) 0.0434(3) -0.00123(19) 0.0034(2) -0.01934(19)
Cl2 0.0414(2) 0.0273(2) 0.0458(3) -0.00731(19) 0.00264(19) -0.01566(18)
N1 0.0202(6) 0.0232(7) 0.0255(7) -0.0048(6) -0.0032(5) -0.0062(5)
N2 0.0209(6) 0.0249(7) 0.0265(7) -0.0050(6) -0.0028(5) -0.0051(5)
N3 0.0274(7) 0.0262(7) 0.0249(7) -0.0046(6) -0.0050(6) -0.0083(6)
N4 0.0254(7) 0.0283(7) 0.0252(8) -0.0057(6) -0.0024(6) -0.0100(6)
C1 0.0191(7) 0.0258(8) 0.0315(9) -0.0083(7) -0.0027(6) -0.0054(6)
C2 0.0209(8) 0.0326(9) 0.0305(9) -0.0110(7) -0.0042(7) -0.0049(7)
C3 0.0217(8) 0.0336(9) 0.0258(9) -0.0061(7) -0.0027(6) -0.0055(7)
C4 0.0219(8) 0.0280(9) 0.0279(9) -0.0035(7) -0.0018(6) -0.0068(7)
C5 0.0167(7) 0.0251(8) 0.0274(8) -0.0067(7) -0.0023(6) -0.0038(6)
C6 0.0179(7) 0.0225(8) 0.0276(9) -0.0049(7) -0.0024(6) -0.0028(6)
C7 0.0212(7) 0.0233(8) 0.0277(9) -0.0047(7) -0.0034(6) -0.0064(6)
C8 0.0190(7) 0.0222(8) 0.0304(9) -0.0059(7) -0.0053(6) -0.0026(6)
C9 0.0188(7) 0.0242(8) 0.0261(9) -0.0045(7) -0.0029(6) -0.0032(6)
C10 0.0213(7) 0.0241(8) 0.0268(9) -0.0036(7) -0.0026(6) -0.0079(6)
C11 0.0162(7) 0.0219(8) 0.0289(9) -0.0061(7) -0.0039(6) -0.0028(6)
C12 0.0157(7) 0.0257(8) 0.0253(8) -0.0043(7) -0.0031(6) -0.0026(6)
C13 0.0248(8) 0.0227(8) 0.0238(8) -0.0051(6) -0.0023(6) -0.0084(6)
C14 0.0236(8) 0.0267(8) 0.0306(9) -0.0075(7) -0.0029(7) -0.0061(7)
C15 0.0325(9) 0.0234(8) 0.0292(9) -0.0050(7) -0.0031(7) -0.0034(7)
C16 0.0331(9) 0.0257(8) 0.0266(9) -0.0056(7) 0.0017(7) -0.0126(7)
C17 0.0242(8) 0.0328(9) 0.0274(9) -0.0085(7) 0.0004(7) -0.0098(7)
C18 0.0234(8) 0.0261(8) 0.0258(8) -0.0056(7) -0.0037(6) -0.0055(7)
C19 0.0261(8) 0.0232(8) 0.0266(8) -0.0078(7) 0.0005(6) -0.0065(7)
C20 0.0258(8) 0.0246(8) 0.0297(9) -0.0057(7) -0.0034(7) -0.0052(7)
C21 0.0261(8) 0.0306(9) 0.0357(10) -0.0117(8) -0.0023(7) -0.0075(7)
C22 0.0313(9) 0.0257(9) 0.0335(9) -0.0095(7) 0.0038(7) -0.0106(7)
C23 0.0347(9) 0.0252(8) 0.0269(9) -0.0059(7) -0.0025(7) -0.0046(7)
C24 0.0303(8) 0.0272(9) 0.0284(9) -0.0077(7) -0.0055(7) -0.0064(7)
C25 0.0270(8) 0.0311(9) 0.0271(9) -0.0016(7) -0.0018(7) -0.0134(7)
C26 0.0343(9) 0.0304(9) 0.0344(10) -0.0001(8) -0.0009(8) -0.0112(8)
C27 0.0403(10) 0.0426(11) 0.0277(9) -0.0042(8) 0.0020(8) -0.0194(8)
C42 0.0521(12) 0.0407(11) 0.0402(11) -0.0071(9) -0.0064(9) -0.0055(9)
C43 0.0502(11) 0.0374(10) 0.0290(10) -0.0046(8) -0.0049(8) -0.0025(9)
C44 0.0463(11) 0.0335(10) 0.0285(10) -0.0074(8) -0.0022(8) 0.0013(9)
O3 0.0563(9) 0.0355(8) 0.0507(9) -0.0013(7) -0.0150(7) -0.0005(7)
C45 0.0446(11) 0.0345(10) 0.0295(10) -0.0094(8) 0.0033(8) -0.0007(8)
C46 0.0474(12) 0.0405(11) 0.0340(11) -0.0034(9) 0.0043(9) -0.0031(9)
C47 0.0471(12) 0.0512(13) 0.0465(13) -0.0012(10) 0.0109(10) -0.0118(10)
C48 0.0390(11) 0.0630(15) 0.0518(13) -0.0121(11) 0.0061(10) -0.0092(10)
C49 0.0431(11) 0.0508(13) 0.0427(12) -0.0067(10) -0.0035(9) 0.0003(10)
C50 0.0463(11) 0.0386(11) 0.0373(11) -0.0067(9) -0.0014(9) -0.0024(9)
C51 0.0592(13) 0.0328(10) 0.0418(12) -0.0054(9) -0.0089(10) -0.0033(9)
C52 0.0416(10) 0.0344(10) 0.0388(11) -0.0090(8) -0.0004(8) -0.0100(8)
C53 0.0226(8) 0.0289(9) 0.0430(11) -0.0062(8) -0.0074(7) -0.0023(7)
O4 0.0470(8) 0.0301(7) 0.0496(8) -0.0098(6) -0.0180(6) -0.0070(6)
C54 0.0214(8) 0.0267(9) 0.0413(10) -0.0056(8) -0.0053(7) -0.0041(7)
C55 0.0446(11) 0.0295(9) 0.0425(11) -0.0058(8) -0.0022(9) -0.0146(8)
C56 0.0757(15) 0.0397(12) 0.0478(13) -0.0138(10) -0.0077(11) -0.0201(11)
C57 0.0693(15) 0.0443(12) 0.0376(12) -0.0106(10) -0.0019(10) -0.0069(11)
C58 0.0425(11) 0.0355(11) 0.0431(12) -0.0004(9) 0.0002(9) -0.0091(9)
C59 0.0285(9) 0.0280(9) 0.0469(11) -0.0030(8) -0.0070(8) -0.0074(7)
O5 0.052(4) 0.042(3) 0.060(5) 0.000(3) -0.029(3) -0.023(2)
C60 0.055(3) 0.046(2) 0.044(3) -0.006(2) -0.005(2) -0.029(2)
C61 0.038(4) 0.025(6) 0.035(5) 0.001(4) -0.004(3) -0.013(5)
C62 0.0262(19) 0.038(2) 0.038(2) -0.012(2) -0.0019(17) -0.010(2)
C63 0.020(4) 0.032(6) 0.031(6) -0.010(4) 0.005(3) -0.015(4)
C64 0.035(2) 0.033(2) 0.032(2) -0.001(2) -0.0104(17) -0.011(2)
C65 0.037(4) 0.041(5) 0.045(5) -0.001(3) -0.013(3) -0.018(3)
C66 0.036(2) 0.034(2) 0.038(2) -0.007(2) 0.0020(17) -0.0141(17)
C67 0.038(3) 0.023(6) 0.030(4) 0.003(4) -0.006(2) -0.009(5)
C68 0.0315(19) 0.036(2) 0.034(2) -0.0063(17) -0.0080(16) -0.0063(19)

loop_
_atom_type_symbol
_atom_type_description
_atom_type_scat_dispersion_real
_atom_type_scat_dispersion_imag
_atom_type_scat_source
C C 0.0181 0.0091 'International Tables Vol C Tables 4.2.6.8 and 6.1.1.4'
Cl Cl 0.3639 0.7018 'International Tables Vol C Tables 4.2.6.8 and 6.1.1.4'
N N 0.0311 0.0180 'International Tables Vol C Tables 4.2.6.8 and 6.1.1.4'
O O 0.0492 0.0322 'International Tables Vol C Tables 4.2.6.8 and 6.1.1.4'
H H 0.0000 0.0000 'International Tables Vol C Tables 4.2.6.8 and 6.1.1.4'

loop_
_geom_angle_atom_site_label_1
_geom_angle_atom_site_label_2
_geom_angle_atom_site_label_3
_geom_angle
_geom_angle_site_symmetry_1
_geom_angle_site_symmetry_3
_geom_angle_publ_flag
C36 N5 C35 125.30(15) . . ?
C36 N5 H5 116.3(13) . . ?
C35 N5 H5 112.9(13) . . ?
O2 C28 O1 124.58(16) . . ?
O2 C28 C29 118.81(15) . . ?
O1 C28 C29 116.61(15) . . ?
C30 C29 C28 114.52(14) . . ?
C30 C29 H29A 108.6 . . ?
C28 C29 H29A 108.6 . . ?
C30 C29 H29B 108.6 . . ?
C28 C29 H29B 108.6 . . ?
H29A C29 H29B 107.6 . . ?
C31 C30 C35 117.66(17) . . ?
C31 C30 C29 120.86(16) . . ?
C35 C30 C29 121.45(16) . . ?
C32 C31 C30 122.34(17) . . ?
C32 C31 H31 118.8 . . ?
C30 C31 H31 118.8 . . ?
C33 C32 C31 119.25(18) . . ?
C33 C32 H32 120.4 . . ?
C31 C32 H32 120.4 . . ?
C34 C33 C32 119.74(19) . . ?
C34 C33 H33 120.1 . . ?
C32 C33 H33 120.1 . . ?
C33 C34 C35 121.21(17) . . ?
C33 C34 H34 119.4 . . ?
C35 C34 H34 119.4 . . ?
C34 C35 C30 119.79(17) . . ?
C34 C35 N5 122.55(15) . . ?
C30 C35 N5 117.61(16) . . ?
N5 C36 C41 123.68(16) . . ?
N5 C36 C37 120.51(16) . . ?
C41 C36 C37 115.51(16) . . ?
C38 C37 C36 123.24(18) . . ?
C38 C37 Cl3 117.98(15) . . ?
C36 C37 Cl3 118.75(14) . . ?
C39 C38 C37 118.92(19) . . ?
C39 C38 H38 120.5 . . ?
C37 C38 H38 120.5 . . ?
C38 C39 C40 120.45(18) . . ?
C38 C39 H39 119.8 . . ?
C40 C39 H39 119.8 . . ?
C39 C40 C41 119.67(19) . . ?
C39 C40 H40 120.2 . . ?
C41 C40 H40 120.2 . . ?
C40 C41 C36 122.16(18) . . ?
C40 C41 Cl4 117.76(15) . . ?
C36 C41 Cl4 119.93(13) . . ?
C11 N1 C12 121.84(13) . . ?
C11 N1 C13 118.49(13) . . ?
C12 N1 C13 119.67(13) . . ?
C6 N2 C5 118.38(14) . . ?
C8 N3 C19 125.32(15) . . ?
C8 N3 H3 121.1(14) . . ?
C19 N3 H3 112.9(14) . . ?
C9 N4 C25 124.63(15) . . ?
C9 N4 H4 119.4(14) . . ?
C25 N4 H4 115.9(14) . . ?
C2 C1 C12 119.41(16) . . ?
C2 C1 H1 120.3 . . ?
C12 C1 H1 120.3 . . ?
C1 C2 C3 120.99(16) . . ?
C1 C2 H2 119.5 . . ?
C3 C2 H2 119.5 . . ?
C4 C3 C2 119.83(16) . . ?
C4 C3 H3A 120.1 . . ?
C2 C3 H3A 120.1 . . ?
C3 C4 C5 120.92(16) . . ?
C3 C4 H4A 119.5 . . ?
C5 C4 H4A 119.5 . . ?
N2 C5 C4 118.61(15) . . ?
N2 C5 C12 122.91(15) . . ?
C4 C5 C12 118.47(15) . . ?
N2 C6 C7 119.30(15) . . ?
N2 C6 C11 122.49(15) . . ?
C7 C6 C11 118.20(14) . . ?
C8 C7 C6 123.31(15) . . ?
C8 C7 H7 118.3 . . ?
C6 C7 H7 118.3 . . ?
N3 C8 C7 124.29(15) . . ?
N3 C8 C9 117.97(15) . . ?
C7 C8 C9 117.73(15) . . ?
N4 C9 C10 121.62(15) . . ?
N4 C9 C8 119.07(15) . . ?
C10 C9 C8 119.31(14) . . ?
C11 C10 C9 121.68(15) . . ?
C11 C10 H10 119.2 . . ?
C9 C10 H10 119.2 . . ?
N1 C11 C10 123.08(15) . . ?
N1 C11 C6 117.21(14) . . ?
C10 C11 C6 119.71(15) . . ?
N1 C12 C1 122.49(15) . . ?
N1 C12 C5 117.13(15) . . ?
C1 C12 C5 120.37(15) . . ?
C18 C13 C14 121.86(15) . . ?
C18 C13 N1 119.08(14) . . ?
C14 C13 N1 119.05(14) . . ?
C15 C14 C13 119.18(15) . . ?
C15 C14 H14 120.4 . . ?
C13 C14 H14 120.4 . . ?
C14 C15 C16 118.81(16) . . ?
C14 C15 H15 120.6 . . ?
C16 C15 H15 120.6 . . ?
C17 C16 C15 122.05(16) . . ?
C17 C16 Cl1 118.98(13) . . ?
C15 C16 Cl1 118.97(13) . . ?
C16 C17 C18 119.10(15) . . ?
C16 C17 H17 120.4 . . ?
C18 C17 H17 120.4 . . ?
C13 C18 C17 118.97(15) . . ?
C13 C18 H18 120.5 . . ?
C17 C18 H18 120.5 . . ?
C24 C19 C20 119.18(16) . . ?
C24 C19 N3 122.45(16) . . ?
C20 C19 N3 118.26(15) . . ?
C21 C20 C19 120.52(16) . . ?
C21 C20 H20 119.7 . . ?
C19 C20 H20 119.7 . . ?
C20 C21 C22 118.86(17) . . ?
C20 C21 H21 120.6 . . ?
C22 C21 H21 120.6 . . ?
C23 C22 C21 121.45(17) . . ?
C23 C22 Cl2 118.58(14) . . ?
C21 C22 Cl2 119.96(14) . . ?
C22 C23 C24 119.41(16) . . ?
C22 C23 H23 120.3 . . ?
C24 C23 H23 120.3 . . ?
C23 C24 C19 120.57(17) . . ?
C23 C24 H24 119.7 . . ?
C19 C24 H24 119.7 . . ?
N4 C25 C27 107.94(15) . . ?
N4 C25 C26 111.48(13) . . ?
C27 C25 C26 111.07(15) . . ?
N4 C25 H25 108.8 . . ?
C27 C25 H25 108.8 . . ?
C26 C25 H25 108.8 . . ?
C25 C26 H26A 109.5 . . ?
C25 C26 H26B 109.5 . . ?
H26A C26 H26B 109.5 . . ?
C25 C26 H26C 109.5 . . ?
H26A C26 H26C 109.5 . . ?
H26B C26 H26C 109.5 . . ?
C25 C27 H27A 109.5 . . ?
C25 C27 H27B 109.5 . . ?
H27A C27 H27B 109.5 . . ?
C25 C27 H27C 109.5 . . ?
H27A C27 H27C 109.5 . . ?
H27B C27 H27C 109.5 . . ?
C43 C42 H42A 109.5 . . ?
C43 C42 H42B 109.5 . . ?
H42A C42 H42B 109.5 . . ?
C43 C42 H42C 109.5 . . ?
H42A C42 H42C 109.5 . . ?
H42B C42 H42C 109.5 . . ?
C44 C43 C42 113.44(17) . . ?
C44 C43 H43A 108.9 . . ?
C42 C43 H43A 108.9 . . ?
C44 C43 H43B 108.9 . . ?
C42 C43 H43B 108.9 . . ?
H43A C43 H43B 107.7 . . ?
O3 C44 C45 119.44(19) . . ?
O3 C44 C43 120.9(2) . . ?
C45 C44 C43 119.64(17) . . ?
C50 C45 C46 119.0(2) . . ?
C50 C45 C44 122.52(19) . . ?
C46 C45 C44 118.44(18) . . ?
C47 C46 C45 120.5(2) . . ?
C47 C46 H46 119.7 . . ?
C45 C46 H46 119.7 . . ?
C46 C47 C48 120.1(2) . . ?
C46 C47 H47 120.0 . . ?
C48 C47 H47 120.0 . . ?
C49 C48 C47 119.8(2) . . ?
C49 C48 H48 120.1 . . ?
C47 C48 H48 120.1 . . ?
C50 C49 C48 120.4(2) . . ?
C50 C49 H49 119.8 . . ?
C48 C49 H49 119.8 . . ?
C49 C50 C45 120.2(2) . . ?
C49 C50 H50 119.9 . . ?
C45 C50 H50 119.9 . . ?
C52 C51 H51A 109.5 . . ?
C52 C51 H51B 109.5 . . ?
H51A C51 H51B 109.5 . . ?
C52 C51 H51C 109.5 . . ?
H51A C51 H51C 109.5 . . ?
H51B C51 H51C 109.5 . . ?
C53 C52 C51 109.57(16) . . ?
C53 C52 H52A 109.8 . . ?
C51 C52 H52A 109.8 . . ?
C53 C52 H52B 109.8 . . ?
C51 C52 H52B 109.8 . . ?
H52A C52 H52B 108.2 . . ?
O4 C53 C54 120.45(17) . . ?
O4 C53 C52 119.13(18) . . ?
C54 C53 C52 120.37(17) . . ?
C55 C54 C59 118.74(18) . . ?
C55 C54 C53 123.46(17) . . ?
C59 C54 C53 117.79(17) . . ?
C56 C55 C54 120.54(19) . . ?
C56 C55 H55 119.7 . . ?
C54 C55 H55 119.7 . . ?
C55 C56 C57 120.2(2) . . ?
C55 C56 H56 119.9 . . ?
C57 C56 H56 119.9 . . ?
C58 C57 C56 119.9(2) . . ?
C58 C57 H57 120.1 . . ?
C56 C57 H57 120.1 . . ?
C57 C58 C59 120.08(19) . . ?
C57 C58 H58 120.0 . . ?
C59 C58 H58 120.0 . . ?
C58 C59 C54 120.50(19) . . ?
C58 C59 H59 119.7 . . ?
C54 C59 H59 119.7 . . ?
C61 C60 H60A 109.5 . . ?
C61 C60 H60B 109.5 . . ?
H60A C60 H60B 109.5 . . ?
C61 C60 H60C 109.5 . . ?
H60A C60 H60C 109.5 . . ?
H60B C60 H60C 109.5 . . ?
C62 C61 C60 112.4(12) . . ?
C62 C61 H61A 109.1 . . ?
C60 C61 H61A 109.1 . . ?
C62 C61 H61B 109.1 . . ?
C60 C61 H61B 109.1 . . ?
H61A C61 H61B 107.9 . . ?
O5 C62 C61 121.5(8) . . ?
O5 C62 C63 122.0(8) . . ?
C61 C62 C63 116.5(9) . . ?
C64 C63 C68 120.2(6) . . ?
C64 C63 C62 123.4(9) . . ?
C68 C63 C62 116.4(11) . . ?
C63 C64 C65 119.8(7) . . ?
C63 C64 H64 120.1 . . ?
C65 C64 H64 120.1 . . ?
C66 C65 C64 120.3(10) . . ?
C66 C65 H65 119.8 . . ?
C64 C65 H65 119.8 . . ?
C65 C66 C67 121.0(8) . . ?
C65 C66 H66 119.5 . . ?
C67 C66 H66 119.5 . . ?
C66 C67 C68 119.3(10) . . ?
C66 C67 H67 120.4 . . ?
C68 C67 H67 120.4 . . ?
C67 C68 C63 119.4(10) . . ?
C67 C68 H68 120.3 . . ?
C63 C68 H68 120.3 . . ?

loop_
_geom_bond_atom_site_label_1
_geom_bond_atom_site_label_2
_geom_bond_distance
_geom_bond_site_symmetry_2
_geom_bond_publ_flag
Cl3 C37 1.741(2) . ?
Cl4 C41 1.7376(19) . ?
N5 C36 1.390(2) . ?
N5 C35 1.412(2) . ?
N5 H5 0.91(2) . ?
C28 O2 1.245(2) . ?
C28 O1 1.265(2) . ?
C28 C29 1.537(2) . ?
C29 C30 1.505(3) . ?
C29 H29A 0.9900 . ?
C29 H29B 0.9900 . ?
C30 C31 1.391(3) . ?
C30 C35 1.412(2) . ?
C31 C32 1.385(3) . ?
C31 H31 0.9500 . ?
C32 C33 1.385(3) . ?
C32 H32 0.9500 . ?
C33 C34 1.382(3) . ?
C33 H33 0.9500 . ?
C34 C35 1.389(3) . ?
C34 H34 0.9500 . ?
C36 C41 1.401(3) . ?
C36 C37 1.411(3) . ?
C37 C38 1.382(3) . ?
C38 C39 1.380(3) . ?
C38 H38 0.9500 . ?
C39 C40 1.386(3) . ?
C39 H39 0.9500 . ?
C40 C41 1.391(3) . ?
C40 H40 0.9500 . ?
Cl1 C16 1.7434(17) . ?
Cl2 C22 1.7495(18) . ?
N1 C11 1.364(2) . ?
N1 C12 1.391(2) . ?
N1 C13 1.450(2) . ?
N2 C6 1.327(2) . ?
N2 C5 1.366(2) . ?
N3 C8 1.360(2) . ?
N3 C19 1.415(2) . ?
N3 H3 0.87(2) . ?
N4 C9 1.330(2) . ?
N4 C25 1.477(2) . ?
N4 H4 0.86(2) . ?
C1 C2 1.379(2) . ?
C1 C12 1.402(2) . ?
C1 H1 0.9500 . ?
C2 C3 1.410(3) . ?
C2 H2 0.9500 . ?
C3 C4 1.368(3) . ?
C3 H3A 0.9500 . ?
C4 C5 1.414(2) . ?
C4 H4A 0.9500 . ?
C5 C12 1.417(2) . ?
C6 C7 1.410(2) . ?
C6 C11 1.457(2) . ?
C7 C8 1.373(2) . ?
C7 H7 0.9500 . ?
C8 C9 1.482(2) . ?
C9 C10 1.403(2) . ?
C10 C11 1.379(2) . ?
C10 H10 0.9500 . ?
C13 C18 1.383(2) . ?
C13 C14 1.385(2) . ?
C14 C15 1.384(3) . ?
C14 H14 0.9500 . ?
C15 C16 1.384(3) . ?
C15 H15 0.9500 . ?
C16 C17 1.381(3) . ?
C17 C18 1.385(2) . ?
C17 H17 0.9500 . ?
C18 H18 0.9500 . ?
C19 C24 1.392(2) . ?
C19 C20 1.401(2) . ?
C20 C21 1.387(3) . ?
C20 H20 0.9500 . ?
C21 C22 1.388(3) . ?
C21 H21 0.9500 . ?
C22 C23 1.381(3) . ?
C23 C24 1.383(3) . ?
C23 H23 0.9500 . ?
C24 H24 0.9500 . ?
C25 C27 1.522(3) . ?
C25 C26 1.523(3) . ?
C25 H25 1.0000 . ?
C26 H26A 0.9800 . ?
C26 H26B 0.9800 . ?
C26 H26C 0.9800 . ?
C27 H27A 0.9800 . ?
C27 H27B 0.9800 . ?
C27 H27C 0.9800 . ?
C42 C43 1.518(3) . ?
C42 H42A 0.9800 . ?
C42 H42B 0.9800 . ?
C42 H42C 0.9800 . ?
C43 C44 1.503(3) . ?
C43 H43A 0.9900 . ?
C43 H43B 0.9900 . ?
C44 O3 1.217(2) . ?
C44 C45 1.501(3) . ?
C45 C50 1.392(3) . ?
C45 C46 1.397(3) . ?
C46 C47 1.380(3) . ?
C46 H46 0.9500 . ?
C47 C48 1.387(3) . ?
C47 H47 0.9500 . ?
C48 C49 1.385(4) . ?
C48 H48 0.9500 . ?
C49 C50 1.384(3) . ?
C49 H49 0.9500 . ?
C50 H50 0.9500 . ?
C51 C52 1.522(3) . ?
C51 H51A 0.9800 . ?
C51 H51B 0.9800 . ?
C51 H51C 0.9800 . ?
C52 C53 1.504(3) . ?
C52 H52A 0.9900 . ?
C52 H52B 0.9900 . ?
C53 O4 1.218(2) . ?
C53 C54 1.503(3) . ?
C54 C55 1.389(3) . ?
C54 C59 1.396(3) . ?
C55 C56 1.377(3) . ?
C55 H55 0.9500 . ?
C56 C57 1.387(3) . ?
C56 H56 0.9500 . ?
C57 C58 1.376(3) . ?
C57 H57 0.9500 . ?
C58 C59 1.383(3) . ?
C58 H58 0.9500 . ?
C59 H59 0.9500 . ?
O5 C62 1.210(9) . ?
C60 C61 1.556(17) . ?
C60 H60A 0.9800 . ?
C60 H60B 0.9800 . ?
C60 H60C 0.9800 . ?
C61 C62 1.495(14) . ?
C61 H61A 0.9900 . ?
C61 H61B 0.9900 . ?
C62 C63 1.513(7) . ?
C63 C64 1.362(18) . ?
C63 C68 1.416(14) . ?
C64 C65 1.396(9) . ?
C64 H64 0.9500 . ?
C65 C66 1.370(11) . ?
C65 H65 0.9500 . ?
C66 C67 1.38(2) . ?
C66 H66 0.9500 . ?
C67 C68 1.396(15) . ?
C67 H67 0.9500 . ?
C68 H68 0.9500 . ?

loop_
_geom_hbond_atom_site_label_D
_geom_hbond_atom_site_label_H
_geom_hbond_atom_site_label_A
_geom_hbond_distance_DH
_geom_hbond_distance_HA
_geom_hbond_distance_DA
_geom_hbond_angle_DHA
_geom_hbond_site_symmetry_A
N3 H3 O1 0.87(2) 1.89(2) 2.756(2) 169.5(18) .
N4 H4 O1 0.86(2) 1.95(2) 2.798(2) 173.2(19) .
N5 H5 O2 0.91(2) 1.95(2) 2.766(2) 148.8(19) .
C15 H15 O3 0.95 2.49 3.174(2) 128.9 2_666
C18 H18 O4 0.95 2.48 3.217(2) 134.0 2_666

loop_
_geom_torsion_atom_site_label_1
_geom_torsion_atom_site_label_2
_geom_torsion_atom_site_label_3
_geom_torsion_atom_site_label_4
_geom_torsion
_geom_torsion_site_symmetry_1
_geom_torsion_site_symmetry_2
_geom_torsion_site_symmetry_3
_geom_torsion_site_symmetry_4
_geom_torsion_publ_flag
O2 C28 C29 C30 -48.7(2) . . . . ?
O1 C28 C29 C30 131.94(17) . . . . ?
C28 C29 C30 C31 -106.55(19) . . . . ?
C28 C29 C30 C35 75.2(2) . . . . ?
C35 C30 C31 C32 -0.3(3) . . . . ?
C29 C30 C31 C32 -178.54(17) . . . . ?
C30 C31 C32 C33 0.4(3) . . . . ?
C31 C32 C33 C34 -0.1(3) . . . . ?
C32 C33 C34 C35 -0.5(3) . . . . ?
C33 C34 C35 C30 0.6(3) . . . . ?
C33 C34 C35 N5 -176.93(17) . . . . ?
C31 C30 C35 C34 -0.3(2) . . . . ?
C29 C30 C35 C34 178.01(16) . . . . ?
C31 C30 C35 N5 177.42(15) . . . . ?
C29 C30 C35 N5 -4.3(2) . . . . ?
C36 N5 C35 C34 -22.4(3) . . . . ?
C36 N5 C35 C30 160.04(16) . . . . ?
C35 N5 C36 C41 -53.3(3) . . . . ?
C35 N5 C36 C37 133.29(18) . . . . ?
N5 C36 C37 C38 174.00(17) . . . . ?
C41 C36 C37 C38 0.1(3) . . . . ?
N5 C36 C37 Cl3 -4.0(2) . . . . ?
C41 C36 C37 Cl3 -177.85(13) . . . . ?
C36 C37 C38 C39 1.6(3) . . . . ?
Cl3 C37 C38 C39 179.62(15) . . . . ?
C37 C38 C39 C40 -1.6(3) . . . . ?
C38 C39 C40 C41 -0.1(3) . . . . ?
C39 C40 C41 C36 2.0(3) . . . . ?
C39 C40 C41 Cl4 -173.48(16) . . . . ?
N5 C36 C41 C40 -175.60(18) . . . . ?
C37 C36 C41 C40 -1.9(3) . . . . ?
N5 C36 C41 Cl4 -0.2(2) . . . . ?
C37 C36 C41 Cl4 173.44(13) . . . . ?
C12 C1 C2 C3 0.6(2) . . . . ?
C1 C2 C3 C4 -0.3(2) . . . . ?
C2 C3 C4 C5 -0.7(2) . . . . ?
C6 N2 C5 C4 179.91(13) . . . . ?
C6 N2 C5 C12 1.0(2) . . . . ?
C3 C4 C5 N2 -177.59(14) . . . . ?
C3 C4 C5 C12 1.4(2) . . . . ?
C5 N2 C6 C7 -179.22(13) . . . . ?
C5 N2 C6 C11 0.3(2) . . . . ?
N2 C6 C7 C8 179.77(14) . . . . ?
C11 C6 C7 C8 0.2(2) . . . . ?
C19 N3 C8 C7 -5.7(2) . . . . ?
C19 N3 C8 C9 175.55(14) . . . . ?
C6 C7 C8 N3 -178.70(14) . . . . ?
C6 C7 C8 C9 0.1(2) . . . . ?
C25 N4 C9 C10 -2.6(2) . . . . ?
C25 N4 C9 C8 176.93(14) . . . . ?
N3 C8 C9 N4 0.4(2) . . . . ?
C7 C8 C9 N4 -178.47(14) . . . . ?
N3 C8 C9 C10 179.96(14) . . . . ?
C7 C8 C9 C10 1.1(2) . . . . ?
N4 C9 C10 C11 176.88(14) . . . . ?
C8 C9 C10 C11 -2.7(2) . . . . ?
C12 N1 C11 C10 -178.72(14) . . . . ?
C13 N1 C11 C10 1.3(2) . . . . ?
C12 N1 C11 C6 1.7(2) . . . . ?
C13 N1 C11 C6 -178.35(13) . . . . ?
C9 C10 C11 N1 -176.62(14) . . . . ?
C9 C10 C11 C6 3.0(2) . . . . ?
N2 C6 C11 N1 -1.6(2) . . . . ?
C7 C6 C11 N1 177.90(13) . . . . ?
N2 C6 C11 C10 178.74(14) . . . . ?
C7 C6 C11 C10 -1.7(2) . . . . ?
C11 N1 C12 C1 -179.25(14) . . . . ?
C13 N1 C12 C1 0.8(2) . . . . ?
C11 N1 C12 C5 -0.5(2) . . . . ?
C13 N1 C12 C5 179.55(13) . . . . ?
C2 C1 C12 N1 178.81(13) . . . . ?
C2 C1 C12 C5 0.1(2) . . . . ?
N2 C5 C12 N1 -0.9(2) . . . . ?
C4 C5 C12 N1 -179.86(13) . . . . ?
N2 C5 C12 C1 177.85(14) . . . . ?
C4 C5 C12 C1 -1.1(2) . . . . ?
C11 N1 C13 C18 -100.13(18) . . . . ?
C12 N1 C13 C18 79.85(19) . . . . ?
C11 N1 C13 C14 78.31(19) . . . . ?
C12 N1 C13 C14 -101.71(18) . . . . ?
C18 C13 C14 C15 0.7(3) . . . . ?
N1 C13 C14 C15 -177.66(15) . . . . ?
C13 C14 C15 C16 -1.8(3) . . . . ?
C14 C15 C16 C17 1.4(3) . . . . ?
C14 C15 C16 Cl1 -178.96(13) . . . . ?
C15 C16 C17 C18 0.1(3) . . . . ?
Cl1 C16 C17 C18 -179.51(13) . . . . ?
C14 C13 C18 C17 0.8(3) . . . . ?
N1 C13 C18 C17 179.19(15) . . . . ?
C16 C17 C18 C13 -1.2(2) . . . . ?
C8 N3 C19 C24 -46.3(2) . . . . ?
C8 N3 C19 C20 137.50(16) . . . . ?
C24 C19 C20 C21 0.3(2) . . . . ?
N3 C19 C20 C21 176.66(15) . . . . ?
C19 C20 C21 C22 0.7(2) . . . . ?
C20 C21 C22 C23 -0.9(3) . . . . ?
C20 C21 C22 Cl2 -179.69(13) . . . . ?
C21 C22 C23 C24 0.1(3) . . . . ?
Cl2 C22 C23 C24 178.90(13) . . . . ?
C22 C23 C24 C19 1.0(2) . . . . ?
C20 C19 C24 C23 -1.2(2) . . . . ?
N3 C19 C24 C23 -177.32(15) . . . . ?
C9 N4 C25 C27 167.21(15) . . . . ?
C9 N4 C25 C26 -70.6(2) . . . . ?
C42 C43 C44 O3 7.4(3) . . . . ?
C42 C43 C44 C45 -173.75(17) . . . . ?
O3 C44 C45 C50 168.75(19) . . . . ?
C43 C44 C45 C50 -10.1(3) . . . . ?
O3 C44 C45 C46 -9.1(3) . . . . ?
C43 C44 C45 C46 172.04(17) . . . . ?
C50 C45 C46 C47 -0.3(3) . . . . ?
C44 C45 C46 C47 177.61(18) . . . . ?
C45 C46 C47 C48 -1.0(3) . . . . ?
C46 C47 C48 C49 1.5(3) . . . . ?
C47 C48 C49 C50 -0.8(3) . . . . ?
C48 C49 C50 C45 -0.5(3) . . . . ?
C46 C45 C50 C49 1.0(3) . . . . ?
C44 C45 C50 C49 -176.82(18) . . . . ?
C51 C52 C53 O4 96.0(2) . . . . ?
C51 C52 C53 C54 -81.3(2) . . . . ?
O4 C53 C54 C55 171.82(17) . . . . ?
C52 C53 C54 C55 -11.0(3) . . . . ?
O4 C53 C54 C59 -8.2(2) . . . . ?
C52 C53 C54 C59 168.97(16) . . . . ?
C59 C54 C55 C56 -0.2(3) . . . . ?
C53 C54 C55 C56 179.71(19) . . . . ?
C54 C55 C56 C57 -0.3(3) . . . . ?
C55 C56 C57 C58 0.2(4) . . . . ?
C56 C57 C58 C59 0.3(3) . . . . ?
C57 C58 C59 C54 -0.8(3) . . . . ?
C55 C54 C59 C58 0.8(3) . . . . ?
C53 C54 C59 C58 -179.17(16) . . . . ?
C60 C61 C62 O5 -4.0(16) . . . . ?
C60 C61 C62 C63 176.0(9) . . . . ?
O5 C62 C63 C64 -172.4(9) . . . . ?
C61 C62 C63 C64 7.6(15) . . . . ?
O5 C62 C63 C68 9.6(13) . . . . ?
C61 C62 C63 C68 -170.4(10) . . . . ?
C68 C63 C64 C65 -0.5(14) . . . . ?
C62 C63 C64 C65 -178.4(9) . . . . ?
C63 C64 C65 C66 -0.5(14) . . . . ?
C64 C65 C66 C67 0.5(15) . . . . ?
C65 C66 C67 C68 0.3(18) . . . . ?
C66 C67 C68 C63 -1.3(18) . . . . ?
C64 C63 C68 C67 1.4(16) . . . . ?
C62 C63 C68 C67 179.4(10) . . . . ?
